data_4032429
loop_
_publ_author_name
'Filimonov, Valeriy O.'
'Dianova, Lidia N.'
'Galata, Kristina A.'
'Beryozkina, Tetyana V.'
'Novikov, Mikhail S.'
'Berseneva, Vera S.'
'Eltsov, Oleg S.'
'Lebedev, Albert T.'
'Slepukhin, Pavel A.'
'Bakulev, Vasiliy A.'

_publ_section_title
;
 Switchable Synthesis of 4,5-Functionalized 1,2,3-Thiadiazoles and
 1,2,3-Triazoles from 2-Cyanothioacetamides under Diazo Group Transfer
 Conditions.
;
_journal_issue 8
_journal_name_full 'The Journal of organic chemistry'
_journal_page_first 4056
_journal_page_last 4071
_journal_paper_doi 10.1021/acs.joc.6b02736
_journal_volume 82
_journal_year 2017
_chemical_formula_moiety 'C7 H8 N4 O S'
_chemical_formula_sum 'C7 H8 N4 O S'
_chemical_formula_weight 196.23
_chemical_name_systematic
; 
 ? 
;
_space_group_IT_number 15
_symmetry_cell_setting monoclinic
_symmetry_space_group_name_Hall '-C 2yc'
_symmetry_space_group_name_H-M 'C 1 2/c 1'
_atom_sites_solution_hydrogens geom
_atom_sites_solution_primary direct
_atom_sites_solution_secondary difmap
_audit_creation_method SHELXL-97
_cell_angle_alpha 90.00
_cell_angle_beta 108.700(4)
_cell_angle_gamma 90.00
_cell_formula_units_Z 8
_cell_length_a 11.449(3)
_cell_length_b 9.34850(10)
_cell_length_c 17.637(3)
_cell_measurement_reflns_used 1281
_cell_measurement_temperature 295(2)
_cell_measurement_theta_max 28.29
_cell_measurement_theta_min 2.88
_cell_volume 1788.1(6)
_computing_cell_refinement
;
CrysAlis RED, Oxford Diffraction Ltd.,
Version 1.171.29.9 (release 23-03-2006 CrysAlis171 .NET)
(compiled Mar 23 2006,23:39:28)
;
_computing_data_collection
;
CrysAlis CCD, Oxford Diffraction Ltd.,
Version 1.171.29.9 (release 23-03-2006 CrysAlis171 .NET)
(compiled Mar 23 2006,23:39:28)
;
_computing_data_reduction
;
CrysAlis RED, Oxford Diffraction Ltd.,
Version 1.171.29.9 (release 23-03-2006 CrysAlis171 .NET)
(compiled Mar 23 2006,23:39:28)
;
_computing_molecular_graphics 'Bruker SHELXTL'
_computing_publication_material 'Bruker SHELXTL'
_computing_structure_refinement 'SHELXL-97 (Sheldrick, 1997)'
_computing_structure_solution 'SHELXS-97 (Sheldrick, 1990)'
_diffrn_ambient_temperature 295(2)
_diffrn_measured_fraction_theta_full 0.997
_diffrn_measured_fraction_theta_max 0.995
_diffrn_measurement_device_type 'Xcalibur S CCD'
_diffrn_measurement_method 'omega scans'
_diffrn_radiation_monochromator graphite
_diffrn_radiation_source 'fine-focus sealed tube'
_diffrn_radiation_type MoK\a
_diffrn_radiation_wavelength 0.71073
_diffrn_reflns_av_R_equivalents 0.0287
_diffrn_reflns_av_sigmaI/netI 0.0416
_diffrn_reflns_limit_h_max 15
_diffrn_reflns_limit_h_min -15
_diffrn_reflns_limit_k_max 12
_diffrn_reflns_limit_k_min -12
_diffrn_reflns_limit_l_max 11
_diffrn_reflns_limit_l_min -23
_diffrn_reflns_number 7851
_diffrn_reflns_theta_full 26.00
_diffrn_reflns_theta_max 28.29
_diffrn_reflns_theta_min 2.88
_diffrn_standards_decay_% 0
_diffrn_standards_interval_count 0
_diffrn_standards_interval_time 0
_diffrn_standards_number 0
_exptl_absorpt_coefficient_mu 0.326
_exptl_absorpt_correction_type none
_exptl_crystal_colour colorless
_exptl_crystal_density_diffrn 1.458
_exptl_crystal_density_method 'not measured'
_exptl_crystal_description prism
_exptl_crystal_F_000 816
_exptl_crystal_size_max 0.25
_exptl_crystal_size_mid 0.20
_exptl_crystal_size_min 0.15
_refine_diff_density_max 0.238
_refine_diff_density_min -0.159
_refine_diff_density_rms 0.041
_refine_ls_extinction_method none
_refine_ls_goodness_of_fit_ref 1.000
_refine_ls_hydrogen_treatment mixed
_refine_ls_matrix_type full
_refine_ls_number_parameters 118
_refine_ls_number_reflns 2209
_refine_ls_number_restraints 0
_refine_ls_restrained_S_all 1.000
_refine_ls_R_factor_all 0.0692
_refine_ls_R_factor_gt 0.0366
_refine_ls_shift/su_max 0.000
_refine_ls_shift/su_mean 0.000
_refine_ls_structure_factor_coef Fsqd
_refine_ls_weighting_details 'calc w=1/[\s^2^(Fo^2^)+(0.0447P)^2^+0.0000P] where P=(Fo^2^+2Fc^2^)/3'
_refine_ls_weighting_scheme calc
_refine_ls_wR_factor_gt 0.0861
_refine_ls_wR_factor_ref 0.0901
_reflns_number_gt 1281
_reflns_number_total 2209
_reflns_threshold_expression >2sigma(I)
_cod_data_source_file jo6b02736_si_001.cif
_cod_data_source_block dc1
_cod_depositor_comments
;
The following automatic conversions were performed:

'_symmetry_cell_setting' value 'Monoclinic' changed to 'monoclinic'
according to
/home/data/users/saulius/crontab/automatic-downloads/rss-feeds/ACS/lib/dictionaries/cif_core.dic
dictionary named 'cif_core.dic' version 2.4.2 from 2011-04-26.

Automatic conversion script
Id: cif_fix_values 4973 2017-02-22 13:04:09Z antanas 

 Adding full bibliography for 4032428--4032429.cif.
;
_cod_original_cell_volume 1788.0(5)
_cod_original_sg_symbol_H-M C2/c
_cod_database_code 4032429

loop_
_symmetry_equiv_pos_as_xyz
'x, y, z'
'-x, y, -z+1/2'
'x+1/2, y+1/2, z'
'-x+1/2, y+1/2, -z+1/2'
'-x, -y, -z'
'x, -y, z-1/2'
'-x+1/2, -y+1/2, -z'
'x+1/2, -y+1/2, z-1/2'

loop_
_atom_site_label
_atom_site_type_symbol
_atom_site_fract_x
_atom_site_fract_y
_atom_site_fract_z
_atom_site_U_iso_or_equiv
_atom_site_adp_type
_atom_site_occupancy
_atom_site_symmetry_multiplicity
_atom_site_calc_flag
_atom_site_refinement_flags
S1 S 0.76422(4) 0.07738(5) 0.43898(3) 0.05444(17) Uani 1 1 d .
N1 N 0.81555(14) -0.17522(15) 0.38664(7) 0.0559(4) Uani 1 1 d .
C1 C 0.95371(17) -0.2303(2) 0.56979(10) 0.0563(5) Uani 1 1 d .
C2 C 0.87343(18) -0.31481(18) 0.39135(10) 0.0604(5) Uani 1 1 d .
H2A H 0.8121 -0.3893 0.3852 0.073 Uiso 1 1 calc R
H2B H 0.9357 -0.3264 0.4433 0.073 Uiso 1 1 calc R
N2 N 0.82374(16) 0.11104(17) 0.53803(9) 0.0673(5) Uani 1 1 d .
C3 C 0.93088(17) -0.32816(18) 0.32778(9) 0.0570(5) Uani 1 1 d .
H3A H 0.9984 -0.2606 0.3378 0.068 Uiso 1 1 calc R
H3B H 0.9645 -0.4237 0.3291 0.068 Uiso 1 1 calc R
N3 N 0.88564(15) 0.00609(18) 0.57595(8) 0.0638(4) Uani 1 1 d .
O4 O 0.84533(11) -0.30208(13) 0.25129(6) 0.0611(3) Uani 1 1 d .
C4 C 0.89069(15) -0.10885(17) 0.52964(9) 0.0450(4) Uani 1 1 d .
N4 N 1.00359(17) -0.3261(2) 0.60460(10) 0.0868(6) Uani 1 1 d .
C5 C 0.80067(19) -0.1616(2) 0.24713(10) 0.0640(5) Uani 1 1 d .
H5A H 0.7450 -0.1430 0.1936 0.077 Uiso 1 1 calc R
H5B H 0.8690 -0.0950 0.2577 0.077 Uiso 1 1 calc R
C6 C 0.73484(18) -0.1389(2) 0.30615(9) 0.0651(5) Uani 1 1 d .
H6A H 0.7094 -0.0397 0.3048 0.078 Uiso 1 1 calc R
H6B H 0.6615 -0.1982 0.2924 0.078 Uiso 1 1 calc R
C7 C 0.82772(15) -0.09022(16) 0.44848(9) 0.0422(4) Uani 1 1 d .

loop_
_atom_site_aniso_label
_atom_site_aniso_U_11
_atom_site_aniso_U_22
_atom_site_aniso_U_33
_atom_site_aniso_U_23
_atom_site_aniso_U_13
_atom_site_aniso_U_12
S1 0.0606(3) 0.0445(3) 0.0555(3) -0.0059(2) 0.0149(2) 0.0049(2)
N1 0.0744(11) 0.0514(8) 0.0387(8) 0.0005(7) 0.0137(7) 0.0228(7)
C1 0.0548(12) 0.0639(12) 0.0454(10) 0.0093(9) 0.0096(9) -0.0113(9)
C2 0.0827(14) 0.0469(10) 0.0536(10) 0.0057(8) 0.0244(10) 0.0166(9)
N2 0.0792(12) 0.0589(10) 0.0599(10) -0.0156(8) 0.0168(9) -0.0031(8)
C3 0.0627(12) 0.0517(10) 0.0562(11) -0.0027(8) 0.0183(9) 0.0104(8)
N3 0.0726(12) 0.0650(10) 0.0503(9) -0.0087(8) 0.0150(8) -0.0103(8)
O4 0.0695(9) 0.0647(8) 0.0459(7) -0.0088(6) 0.0140(6) 0.0108(6)
C4 0.0432(10) 0.0507(10) 0.0408(9) 0.0013(7) 0.0131(8) -0.0064(7)
N4 0.0861(14) 0.0843(13) 0.0745(12) 0.0308(10) 0.0039(10) -0.0002(10)
C5 0.0792(14) 0.0636(12) 0.0422(10) 0.0026(9) 0.0098(9) 0.0069(10)
C6 0.0762(14) 0.0659(12) 0.0443(10) -0.0017(9) 0.0070(10) 0.0260(10)
C7 0.0401(10) 0.0450(9) 0.0445(9) 0.0019(7) 0.0179(7) -0.0020(7)

loop_
_atom_type_symbol
_atom_type_description
_atom_type_scat_dispersion_real
_atom_type_scat_dispersion_imag
_atom_type_scat_source
C C 0.0033 0.0016 'International Tables Vol C Tables 4.2.6.8 and 6.1.1.4'
H H 0.0000 0.0000 'International Tables Vol C Tables 4.2.6.8 and 6.1.1.4'
O O 0.0106 0.0060 'International Tables Vol C Tables 4.2.6.8 and 6.1.1.4'
S S 0.1246 0.1234 'International Tables Vol C Tables 4.2.6.8 and 6.1.1.4'
N N 0.0061 0.0033 'International Tables Vol C Tables 4.2.6.8 and 6.1.1.4'

loop_
_geom_angle_atom_site_label_1
_geom_angle_atom_site_label_2
_geom_angle_atom_site_label_3
_geom_angle
N2 S1 C7 92.95(8)
C7 N1 C2 124.58(13)
C7 N1 C6 121.86(14)
C2 N1 C6 113.47(13)
N4 C1 C4 177.4(2)
N1 C2 C3 109.78(13)
N1 C2 H2A 109.7
C3 C2 H2A 109.7
N1 C2 H2B 109.7
C3 C2 H2B 109.7
H2A C2 H2B 108.2
N3 N2 S1 111.91(12)
O4 C3 C2 111.70(15)
O4 C3 H3A 109.3
C2 C3 H3A 109.3
O4 C3 H3B 109.3
C2 C3 H3B 109.3
H3A C3 H3B 107.9
N2 N3 C4 114.72(14)
C5 O4 C3 109.97(12)
N3 C4 C7 114.23(14)
N3 C4 C1 116.60(15)
C7 C4 C1 129.12(15)
O4 C5 C6 110.87(15)
O4 C5 H5A 109.5
C6 C5 H5A 109.5
O4 C5 H5B 109.5
C6 C5 H5B 109.5
H5A C5 H5B 108.1
N1 C6 C5 110.03(15)
N1 C6 H6A 109.7
C5 C6 H6A 109.7
N1 C6 H6B 109.7
C5 C6 H6B 109.7
H6A C6 H6B 108.2
N1 C7 C4 131.07(15)
N1 C7 S1 122.74(12)
C4 C7 S1 106.18(11)

loop_
_geom_bond_atom_site_label_1
_geom_bond_atom_site_label_2
_geom_bond_distance
S1 N2 1.6887(16)
S1 C7 1.7127(16)
N1 C7 1.3201(19)
N1 C2 1.454(2)
N1 C6 1.4642(19)
C1 N4 1.132(2)
C1 C4 1.408(2)
C2 C3 1.476(2)
C2 H2A 0.9700
C2 H2B 0.9700
N2 N3 1.268(2)
C3 O4 1.4112(19)
C3 H3A 0.9700
C3 H3B 0.9700
N3 C4 1.362(2)
O4 C5 1.403(2)
C4 C7 1.392(2)
C5 C6 1.483(2)
C5 H5A 0.9700
C5 H5B 0.9700
C6 H6A 0.9700
C6 H6B 0.9700
